data_2000654
loop_
_publ_author_name
'Mereiter, K.'
'Preisinger, A.'

_publ_section_title
;
 Structure of strontium thiocyanate trihydrate, Sr(SCN)~2~.3H~2~O, at
 295 and 125 K
;
_journal_issue 8
_journal_name_full 'Acta Crystallographica Section C'
_journal_page_first 1367
_journal_page_last 1370
_journal_paper_doi 10.1107/S0108270191015081
_journal_volume 48
_journal_year 1992
_chemical_formula_sum 'C2 H6 N2 O6 S2 Sr'
_chemical_formula_weight 257.82
_space_group_IT_number 14
_space_group_name_Hall '-P 2yn'
_space_group_name_H-M_alt 'P 1 21/n 1'
_symmetry_cell_setting monoclinic
_symmetry_space_group_name_H-M 'P 1 21/n 1'
_cell_angle_alpha 90
_cell_angle_beta 94.51(2)
_cell_angle_gamma 90
_cell_formula_units_Z 4
_cell_length_a 9.452(2)
_cell_length_b 7.103(2)
_cell_length_c 13.373(3)
_cell_volume 895.1(4)
_diffrn_radiation_type Mo
_diffrn_radiation_wavelength 0.71069
_exptl_absorpt_coefficient_mu 6.29
_exptl_crystal_density_diffrn 1.913
_exptl_crystal_F_000 504
_cod_data_source_file se0079.cif
_cod_data_source_block se0079b
_cod_original_sg_symbol_H-M 'P 21/n'
_cod_original_formula_sum 'C2 H6 N2 O6 S2 Sr1'
_cod_database_code 2000654

loop_
_space_group_symop_id
_space_group_symop_operation_xyz
1 x,y,z
2 -x+1/2,y+1/2,-z+1/2
3 -x,-y,-z
4 x+1/2,-y+1/2,z+1/2

loop_
_atom_site_label
_atom_site_fract_x
_atom_site_fract_y
_atom_site_fract_z
Sr .38937(3) .25275(5) .04916(2)
S(1) .60715(10) -.21241(14) .30217(7)
C(1) .5815(4) -.1062(5) .1925(3)
N(1) .5616(3) -.0330(4) .1143(2)
S(2) .16770(10) .90254(13) .06577(8)
C(2) .2831(4) .7375(5) .0422(3)
N(2) .3672(3) .6242(4) .0258(2)
O(1) .5460(3) .3618(4) .2031(2)
O(2) .2395(3) .3219(5) .1906(2)
O(3) .1606(3) .3180(5) -.0588(2)
H(1) .5507 .4855 .2322
H(2) .6405 .3118 .2061
H(3) .1403 .2937 .1918
H(4) .2801 .3263 .2587
H(5) .1417 .4366 -.0915
H(6) .0802 .2376 -.0741

loop_
_geom_bond_atom_site_label_1
_geom_bond_atom_site_label_2
_geom_bond_distance
Sr O(1) 2.560(3)
Sr O(2) 2.500(3)
Sr O(3) 2.546(3)
S(1) C(1) 1.650(4)
C(1) N(1) 1.170(5)
S(1) N(1) 2.820(4)
S(2) C(2) 1.649(4)
C(2) N(2) 1.164(5)
S(2) N(2) 2.812(4)
